data_7246554
loop_
_publ_author_name
'Everaert, Jonas'
'Leus, Karen'
'Rijckaert, Hannes'
'Debruyne, Maarten'
'Van Hecke, Kristof'
'Morent, Rino'
'De Geyter, Nathalie'
'Van Speybroeck, Veronique'
'Van Der Voort, Pascal'
'Stevens, Christian V.'

_publ_section_title
;
 A recyclable rhodium catalyst anchored onto a bipyridine covalent
 triazine framework for transfer hydrogenation of N-heteroarenes in water
;
_journal_issue 8
_journal_name_full 'Green Chemistry'
_journal_page_first 3267
_journal_page_last 3277
_journal_paper_doi 10.1039/D3GC00167A
_journal_volume 25
_journal_year 2023
_chemical_formula_moiety 'C20 H18 N2'
_chemical_formula_sum 'C20 H18 N2'
_chemical_formula_weight 286.36
_space_group_crystal_system monoclinic
_space_group_IT_number 14
_space_group_name_Hall '-P 2yn'
_space_group_name_H-M_alt 'P 1 21/n 1'
_atom_sites_solution_hydrogens mixed
_atom_sites_solution_primary dual
_audit_creation_date 2022-10-07
_audit_creation_method
;
Olex2 1.5
(compiled 2022.04.07 svn.rca3783a0 for OlexSys, GUI svn.r6498)
;
_audit_update_record
;
2022-12-12 deposited with the CCDC.	2023-03-28 downloaded from the CCDC.
;
_cell_angle_alpha 90
_cell_angle_beta 100.0457(10)
_cell_angle_gamma 90
_cell_formula_units_Z 4
_cell_length_a 12.54957(13)
_cell_length_b 5.45668(4)
_cell_length_c 21.5051(3)
_cell_measurement_reflns_used 21005
_cell_measurement_temperature 100(2)
_cell_measurement_theta_max 73.8430
_cell_measurement_theta_min 3.5330
_cell_volume 1450.07(3)
_computing_cell_refinement 'CrysAlisPro 1.171.41.93a (Rigaku OD, 2020)'
_computing_data_collection 'CrysAlisPro 1.171.41.93a (Rigaku OD, 2020)'
_computing_data_reduction 'CrysAlisPro 1.171.41.93a (Rigaku OD, 2020)'
_computing_molecular_graphics 'Olex2 1.5 (Dolomanov et al., 2009)'
_computing_publication_material 'Olex2 1.5 (Dolomanov et al., 2009)'
_computing_structure_refinement 'SHELXL 2018/3 (Sheldrick, 2015)'
_computing_structure_solution 'SHELXT 2018/2 (Sheldrick, 2018)'
_diffrn_ambient_environment N~2~
_diffrn_ambient_temperature 100(2)
_diffrn_detector 'CCD plate'
_diffrn_detector_area_resol_mean 10.4839
_diffrn_detector_type Atlas
_diffrn_measured_fraction_theta_full 1.000
_diffrn_measured_fraction_theta_max 0.995
_diffrn_measurement_details
;
List of Runs (angles in degrees, time in seconds):

  # Type    Start    End  Width  t~exp~   \w     \q     \k     \f   Frames
#--------------------------------------------------------------------------
  1  \w   -115.00 -14.00   1.00    1.00    --  -41.68 -57.00  90.00  101
  2  \w    -87.00  -6.00   1.00    1.00    --  -41.68 125.00 -60.00   81
  3  \w   -115.00 -14.00   1.00    1.00    --  -41.68 -57.00-180.00  101
  4  \w      6.00  83.00   1.00    1.00    --   41.68 -99.00-120.00   77
  5  \w    -21.00  74.00   1.00    1.00    --   41.68 -77.00 -60.00   95
  6  \w     23.00 107.00   1.00    2.00    --  106.01 -94.00-120.00   84
  7  \w     23.00 107.00   1.00    2.00    --  106.01 -94.00 -30.00   84
  8  \w     23.00 107.00   1.00    2.00    --  106.01 -94.00  30.00   84
  9  \w     34.00 135.00   1.00    2.00    --  106.01 -61.00   0.00  101
 10  \w    103.00 178.00   1.00    2.00    --  106.01  77.00   0.00   75
 11  \w     23.00 107.00   1.00    2.00    --  106.01 -94.00-180.00   84
 12  \w     34.00 135.00   1.00    2.00    --  106.01 -61.00-180.00  101
 13  \w     33.00 112.00   1.00    2.00    --  106.01-125.00-180.00   79
 14  \w     78.00 178.00   1.00    2.00    --  106.01  30.00 -30.00  100
 15  \w     30.00 134.00   1.00    2.00    --  106.01 -30.00 150.00  104
 16  \w     24.00 159.00   1.00    2.00    --  106.01 -15.00 -60.00  135
 17  \w    -87.00  -6.00   1.00    1.00    --  -41.68 125.00  30.00   81
 18  \w   -115.00 -14.00   1.00    1.00    --  -41.68 -57.00  30.00  101
 19  \w   -115.00 -14.00   1.00    1.00    --  -41.68 -57.00 -30.00  101
 20  \w   -115.00 -59.00   1.00    1.00    --  -41.68-152.00  29.00   56
 21  \w   -115.00 -14.00   1.00    1.00    --  -41.68 -57.00 -90.00  101
 22  \w     77.00 178.00   1.00    2.00    --  106.01  61.00-180.00  101
 23  \w     77.00 178.00   1.00    2.00    --  106.01  61.00  60.00  101
 24  \w     78.00 178.00   1.00    2.00    --  106.01  30.00 120.00  100
 25  \w     80.00 178.00   1.00    2.00    --  106.01  45.00 150.00   98
 26  \w     77.00 178.00   1.00    2.00    --  106.01  61.00   0.00  101
 27  \w     77.00 178.00   1.00    2.00    --  106.01  61.00-120.00  101
 28  \w     77.00 178.00   1.00    2.00    --  106.01  61.00 -90.00  101
 29  \w     77.00 178.00   1.00    2.00    --  106.01  61.00-150.00  101
 30  \w     77.00 178.00   1.00    2.00    --  106.01  61.00 -30.00  101
 31  \w     77.00 178.00   1.00    2.00    --  106.01  61.00  30.00  101
 32  \w   -115.00 -14.00   1.00    1.00    --  -41.68 -57.00-150.00  101
 33  \w     14.00 115.00   1.00    1.00    --   41.68  57.00-120.00  101
 34  \w     17.00 116.00   1.00    1.00    --   41.68  40.00  48.00   99
 35  \w     17.00 116.00   1.00    1.00    --   41.68  38.00-180.00   99
 36  \w     17.00 116.00   1.00    1.00    --   41.68  38.00 150.00   99
 37  \w     77.00 178.00   1.00    2.00    --  106.01  61.00 150.00  101
 38  \w     80.00 178.00   1.00    2.00    --  106.01  45.00  60.00   98
 39  \w     80.00 178.00   1.00    2.00    --  106.01  45.00 120.00   98
 40  \w     80.00 178.00   1.00    2.00    --  106.01  45.00  30.00   98
 41  \w     77.00 178.00   1.00    2.00    --  106.01  61.00  90.00  101
 42  \w     77.00 178.00   1.00    2.00    --  106.01  61.00 120.00  101
 43  \w     80.00 178.00   1.00    2.00    --  106.01  45.00-180.00   98
 44  \w     80.00 178.00   1.00    2.00    --  106.01  45.00 -90.00   98
 45  \w     80.00 178.00   1.00    2.00    --  106.01  45.00-150.00   98
 46  \w     77.00 178.00   1.00    2.00    --  106.01  61.00 -60.00  101
 47  \w      1.00  52.00   1.00    1.00    --   41.68  19.00 -90.00   51
;
_diffrn_measurement_device 'four-circle diffractometer'
_diffrn_measurement_device_type 'SuperNova, Dual, Cu at home/near, Atlas'
_diffrn_measurement_method '\w scans'
_diffrn_orient_matrix_type 'CrysAlisPro convention (1999,Acta A55,543-557)'
_diffrn_orient_matrix_UB_11 0.0692146000
_diffrn_orient_matrix_UB_12 0.1764478000
_diffrn_orient_matrix_UB_13 -0.0322680000
_diffrn_orient_matrix_UB_21 -0.0669285000
_diffrn_orient_matrix_UB_22 0.2183392000
_diffrn_orient_matrix_UB_23 0.0173680000
_diffrn_orient_matrix_UB_31 0.0791813000
_diffrn_orient_matrix_UB_32 0.0303453000
_diffrn_orient_matrix_UB_33 0.0628439000
_diffrn_radiation_monochromator mirror
_diffrn_radiation_probe x-ray
_diffrn_radiation_type 'Cu K\a'
_diffrn_radiation_wavelength 1.54184
_diffrn_reflns_av_R_equivalents 0.0278
_diffrn_reflns_av_unetI/netI 0.0107
_diffrn_reflns_Laue_measured_fraction_full 1.000
_diffrn_reflns_Laue_measured_fraction_max 0.995
_diffrn_reflns_limit_h_max 15
_diffrn_reflns_limit_h_min -15
_diffrn_reflns_limit_k_max 6
_diffrn_reflns_limit_k_min -6
_diffrn_reflns_limit_l_max 26
_diffrn_reflns_limit_l_min -26
_diffrn_reflns_number 38566
_diffrn_reflns_point_group_measured_fraction_full 1.000
_diffrn_reflns_point_group_measured_fraction_max 0.995
_diffrn_reflns_theta_full 67.684
_diffrn_reflns_theta_max 73.787
_diffrn_reflns_theta_min 3.814
_diffrn_source 'micro-focus sealed X-ray tube'
_diffrn_source_type 'SuperNova (Cu) X-ray Source'
_exptl_absorpt_coefficient_mu 0.595
_exptl_absorpt_correction_T_max 1.000
_exptl_absorpt_correction_T_min 0.661
_exptl_absorpt_correction_type gaussian
_exptl_absorpt_process_details
;
CrysAlisPro 1.171.41.93a (Rigaku Oxford Diffraction, 2020)
Numerical absorption correction based on gaussian integration over
a multifaceted crystal model
Empirical absorption correction using spherical harmonics,
implemented in SCALE3 ABSPACK scaling algorithm.
;
_exptl_crystal_colour 'clear colourless'
_exptl_crystal_colour_lustre clear
_exptl_crystal_colour_primary colourless
_exptl_crystal_density_diffrn 1.312
_exptl_crystal_description block
_exptl_crystal_F_000 608
_exptl_crystal_size_max 0.25
_exptl_crystal_size_mid 0.18
_exptl_crystal_size_min 0.17
_refine_diff_density_max 0.237
_refine_diff_density_min -0.226
_refine_diff_density_rms 0.042
_refine_ls_extinction_method none
_refine_ls_goodness_of_fit_ref 1.040
_refine_ls_hydrogen_treatment mixed
_refine_ls_matrix_type full
_refine_ls_number_parameters 205
_refine_ls_number_reflns 2917
_refine_ls_number_restraints 0
_refine_ls_restrained_S_all 1.040
_refine_ls_R_factor_all 0.0378
_refine_ls_R_factor_gt 0.0351
_refine_ls_shift/su_max 0.001
_refine_ls_shift/su_mean 0.000
_refine_ls_structure_factor_coef Fsqd
_refine_ls_weighting_details 'w=1/[\s^2^(Fo^2^)+(0.0535P)^2^+0.4333P] where P=(Fo^2^+2Fc^2^)/3'
_refine_ls_weighting_scheme calc
_refine_ls_wR_factor_gt 0.0938
_refine_ls_wR_factor_ref 0.0962
_reflns_Friedel_coverage 0.000
_reflns_number_gt 2686
_reflns_number_total 2917
_reflns_threshold_expression 'I > 2\s(I)'
_cod_data_source_file d3gc00167a2.cif
_cod_data_source_block cs046
_cod_depositor_comments 'Adding full bibliography for 7246554.cif.'
_cod_database_code 7246554
_shelx_shelxl_version_number 2018/3
_chemical_oxdiff_formula 'C20 H18 N2'
_shelx_space_group_comment
;
The symmetry employed for this shelxl refinement is uniquely defined
by the following loop, which should always be used as a source of
symmetry information in preference to the above space-group names.
They are only intended as comments.
;
_shelx_estimated_absorpt_t_max 0.906
_shelx_estimated_absorpt_t_min 0.866
_olex2_refinement_description
;
1. Fixed Uiso
 At 1.2 times of:
  All C(H) groups, All C(H,H,H) groups
2.a Ternary CH refined with riding coordinates:
 C1(H1A), C8(H8)
2.b Aromatic/amide H refined with riding coordinates:
 C3(H3), C4(H4), C5(H5), C6(H6), C10(H10), C11(H11), C12(H12), C13(H13),
 C14(H14), C16(H16), C17(H17), C18(H18), C19(H19), C20(H20)
;
_olex2_exptl_crystal_mounting_method 'mounted on a LithoLoop'
_olex2_submission_special_instructions 'No special instructions were received'
_oxdiff_exptl_absorpt_empirical_details
;
Empirical correction (ABSPACK) includes:
- Absorption correction using spherical harmonics
- Frame scaling
- B-factor correction
;
_oxdiff_exptl_absorpt_empirical_full_max 2.315
_oxdiff_exptl_absorpt_empirical_full_min 0.754

loop_
_space_group_symop_operation_xyz
'x, y, z'
'-x+1/2, y+1/2, -z+1/2'
'-x, -y, -z'
'x-1/2, -y-1/2, z-1/2'

loop_
_atom_site_label
_atom_site_type_symbol
_atom_site_fract_x
_atom_site_fract_y
_atom_site_fract_z
_atom_site_U_iso_or_equiv
_atom_site_adp_type
_atom_site_occupancy
_atom_site_site_symmetry_order
_atom_site_calc_flag
_atom_site_refinement_flags_posn
_atom_site_refinement_flags_adp
_atom_site_refinement_flags_occupancy
_atom_site_disorder_assembly
_atom_site_disorder_group
N1 N 0.70164(7) 0.51243(17) 0.54383(4) 0.0211(2) Uani 1 1 d . . . . .
N2 N 0.83115(7) 0.86464(16) 0.50316(4) 0.0191(2) Uani 1 1 d . . . . .
C1 C 0.72061(8) 0.49727(18) 0.47910(5) 0.0184(2) Uani 1 1 d . . . . .
H1A H 0.725911 0.319883 0.468366 0.022 Uiso 1 1 calc R U . . .
C2 C 0.75093(8) 0.68496(18) 0.58647(5) 0.0182(2) Uani 1 1 d . . . . .
C3 C 0.73548(8) 0.68392(19) 0.64927(5) 0.0207(2) Uani 1 1 d . . . . .
H3 H 0.693725 0.557391 0.663601 0.025 Uiso 1 1 calc R U . . .
C4 C 0.78041(8) 0.8656(2) 0.69101(5) 0.0219(2) Uani 1 1 d . . . . .
H4 H 0.769092 0.862541 0.733544 0.026 Uiso 1 1 calc R U . . .
C5 C 0.84191(8) 1.05193(19) 0.67081(5) 0.0216(2) Uani 1 1 d . . . . .
H5 H 0.870991 1.178687 0.699024 0.026 Uiso 1 1 calc R U . . .
C6 C 0.86041(8) 1.05080(19) 0.60885(5) 0.0201(2) Uani 1 1 d . . . . .
H6 H 0.903887 1.175443 0.595191 0.024 Uiso 1 1 calc R U . . .
C7 C 0.81610(8) 0.86968(18) 0.56670(5) 0.0179(2) Uani 1 1 d . . . . .
C8 C 0.83223(8) 0.61810(18) 0.47638(5) 0.0183(2) Uani 1 1 d . . . . .
H8 H 0.889551 0.520636 0.503798 0.022 Uiso 1 1 calc R U . . .
C9 C 0.85910(8) 0.62588(18) 0.41065(5) 0.0182(2) Uani 1 1 d . . . . .
C10 C 0.92076(8) 0.43825(19) 0.39083(5) 0.0201(2) Uani 1 1 d . . . . .
H10 H 0.947707 0.310955 0.419434 0.024 Uiso 1 1 calc R U . . .
C11 C 0.94337(9) 0.4348(2) 0.32984(5) 0.0231(2) Uani 1 1 d . . . . .
H11 H 0.985654 0.306148 0.316949 0.028 Uiso 1 1 calc R U . . .
H1 H 0.6691(11) 0.393(3) 0.5581(6) 0.028 Uiso 1 1 d . U . . .
H2 H 0.8863(11) 0.956(3) 0.4956(6) 0.028 Uiso 1 1 d . U . . .
C12 C 0.90399(8) 0.6198(2) 0.28785(5) 0.0229(2) Uani 1 1 d . . . . .
H12 H 0.918140 0.616492 0.245874 0.027 Uiso 1 1 calc R U . . .
C13 C 0.84384(8) 0.8101(2) 0.30718(5) 0.0223(2) Uani 1 1 d . . . . .
H13 H 0.817939 0.938264 0.278607 0.027 Uiso 1 1 calc R U . . .
C14 C 0.82148(8) 0.81343(19) 0.36818(5) 0.0203(2) Uani 1 1 d . . . . .
H14 H 0.780342 0.944058 0.381136 0.024 Uiso 1 1 calc R U . . .
C15 C 0.63016(8) 0.60866(18) 0.43152(5) 0.0180(2) Uani 1 1 d . . . . .
C16 C 0.60357(8) 0.50524(19) 0.37158(5) 0.0208(2) Uani 1 1 d . . . . .
H16 H 0.639040 0.359874 0.361937 0.025 Uiso 1 1 calc R U . . .
C17 C 0.52577(8) 0.6123(2) 0.32575(5) 0.0235(2) Uani 1 1 d . . . . .
H17 H 0.508487 0.540390 0.285005 0.028 Uiso 1 1 calc R U . . .
C18 C 0.47333(8) 0.8241(2) 0.33942(5) 0.0236(2) Uani 1 1 d . . . . .
H18 H 0.420626 0.898282 0.307986 0.028 Uiso 1 1 calc R U . . .
C19 C 0.49812(8) 0.9275(2) 0.39929(5) 0.0233(2) Uani 1 1 d . . . . .
H19 H 0.461796 1.071662 0.408912 0.028 Uiso 1 1 calc R U . . .
C20 C 0.57606(8) 0.82009(19) 0.44510(5) 0.0207(2) Uani 1 1 d . . . . .
H20 H 0.592576 0.891261 0.485965 0.025 Uiso 1 1 calc R U . . .

loop_
_atom_site_aniso_label
_atom_site_aniso_U_11
_atom_site_aniso_U_22
_atom_site_aniso_U_33
_atom_site_aniso_U_23
_atom_site_aniso_U_13
_atom_site_aniso_U_12
N1 0.0241(4) 0.0209(4) 0.0180(4) 0.0035(3) 0.0026(3) -0.0065(4)
N2 0.0209(4) 0.0177(4) 0.0189(4) 0.0010(3) 0.0038(3) -0.0034(3)
C1 0.0207(5) 0.0162(5) 0.0176(5) 0.0008(4) 0.0016(4) -0.0008(4)
C2 0.0159(5) 0.0180(5) 0.0196(5) 0.0024(4) -0.0004(4) 0.0025(4)
C3 0.0179(5) 0.0228(5) 0.0209(5) 0.0049(4) 0.0024(4) 0.0017(4)
C4 0.0201(5) 0.0275(5) 0.0176(5) 0.0011(4) 0.0017(4) 0.0054(4)
C5 0.0201(5) 0.0213(5) 0.0218(5) -0.0031(4) -0.0010(4) 0.0038(4)
C6 0.0176(5) 0.0181(5) 0.0236(5) 0.0013(4) 0.0009(4) 0.0012(4)
C7 0.0162(5) 0.0184(5) 0.0182(5) 0.0026(4) 0.0005(4) 0.0031(4)
C8 0.0178(5) 0.0169(5) 0.0193(5) 0.0017(4) 0.0004(4) 0.0012(4)
C9 0.0155(5) 0.0185(5) 0.0197(5) -0.0003(4) 0.0005(4) -0.0026(4)
C10 0.0184(5) 0.0180(5) 0.0226(5) 0.0011(4) 0.0001(4) -0.0003(4)
C11 0.0210(5) 0.0215(5) 0.0269(6) -0.0044(4) 0.0045(4) 0.0004(4)
C12 0.0225(5) 0.0263(5) 0.0202(5) -0.0023(4) 0.0045(4) -0.0041(4)
C13 0.0211(5) 0.0224(5) 0.0227(5) 0.0035(4) 0.0019(4) -0.0011(4)
C14 0.0193(5) 0.0195(5) 0.0223(5) 0.0006(4) 0.0035(4) 0.0015(4)
C15 0.0170(5) 0.0181(5) 0.0189(5) 0.0022(4) 0.0031(4) -0.0029(4)
C16 0.0199(5) 0.0197(5) 0.0225(5) -0.0016(4) 0.0029(4) -0.0016(4)
C17 0.0212(5) 0.0287(6) 0.0194(5) -0.0005(4) 0.0001(4) -0.0041(4)
C18 0.0178(5) 0.0291(6) 0.0231(5) 0.0069(4) 0.0007(4) -0.0002(4)
C19 0.0208(5) 0.0231(5) 0.0269(5) 0.0027(4) 0.0065(4) 0.0026(4)
C20 0.0208(5) 0.0218(5) 0.0196(5) 0.0001(4) 0.0040(4) -0.0009(4)

loop_
_atom_type_symbol
_atom_type_description
_atom_type_scat_dispersion_real
_atom_type_scat_dispersion_imag
_atom_type_scat_source
C C 0.0181 0.0091 'International Tables Vol C Tables 4.2.6.8 and 6.1.1.4'
H H 0.0000 0.0000 'International Tables Vol C Tables 4.2.6.8 and 6.1.1.4'
N N 0.0311 0.0180 'International Tables Vol C Tables 4.2.6.8 and 6.1.1.4'

loop_
_exptl_crystal_face_index_h
_exptl_crystal_face_index_k
_exptl_crystal_face_index_l
_exptl_crystal_face_perp_dist
-7 -1 -1 0.0985
-2 -1 14 0.0965
0 0 -14 0.0667
7 2 -5 0.0597
-1 3 6 0.0794
4 -3 1 0.1209
-2 -2 -10 0.0955
-5 1 -10 0.0815
3 2 11 0.0859
5 0 10 0.0982
2 -2 -12 0.1083
-8 1 -1 0.1062
-6 2 8 0.1197
8 -1 -2 0.1173
8 -1 1 0.1016
-6 -1 -7 0.0731
-2 -2 12 0.0886
-6 -2 -1 0.0827
-6 -1 -6 0.0726
3 3 -8 0.0763

loop_
_geom_angle_atom_site_label_1
_geom_angle_atom_site_label_2
_geom_angle_atom_site_label_3
_geom_angle
_geom_angle_site_symmetry_1
_geom_angle_site_symmetry_3
_geom_angle_publ_flag
C1 N1 H1 117.9(9) . . ?
C2 N1 C1 122.98(8) . . ?
C2 N1 H1 117.9(9) . . ?
C7 N2 C8 114.24(8) . . ?
C7 N2 H2 113.9(9) . . ?
C8 N2 H2 112.5(9) . . ?
N1 C1 H1A 107.7 . . ?
N1 C1 C8 108.05(8) . . ?
N1 C1 C15 113.24(8) . . ?
C8 C1 H1A 107.7 . . ?
C15 C1 H1A 107.7 . . ?
C15 C1 C8 112.15(8) . . ?
N1 C2 C3 121.11(9) . . ?
N1 C2 C7 120.19(9) . . ?
C3 C2 C7 118.68(9) . . ?
C2 C3 H3 119.6 . . ?
C4 C3 C2 120.83(9) . . ?
C4 C3 H3 119.6 . . ?
C3 C4 H4 119.8 . . ?
C3 C4 C5 120.31(9) . . ?
C5 C4 H4 119.8 . . ?
C4 C5 H5 120.3 . . ?
C4 C5 C6 119.34(10) . . ?
C6 C5 H5 120.3 . . ?
C5 C6 H6 119.6 . . ?
C7 C6 C5 120.86(9) . . ?
C7 C6 H6 119.6 . . ?
C2 C7 N2 117.42(9) . . ?
C6 C7 N2 122.62(9) . . ?
C6 C7 C2 119.94(9) . . ?
N2 C8 C1 107.69(8) . . ?
N2 C8 H8 108.2 . . ?
N2 C8 C9 111.18(8) . . ?
C1 C8 H8 108.2 . . ?
C9 C8 C1 113.32(8) . . ?
C9 C8 H8 108.2 . . ?
C10 C9 C8 119.47(9) . . ?
C10 C9 C14 118.70(9) . . ?
C14 C9 C8 121.81(9) . . ?
C9 C10 H10 119.5 . . ?
C11 C10 C9 120.93(9) . . ?
C11 C10 H10 119.5 . . ?
C10 C11 H11 120.1 . . ?
C12 C11 C10 119.77(9) . . ?
C12 C11 H11 120.1 . . ?
C11 C12 H12 120.0 . . ?
C11 C12 C13 119.98(10) . . ?
C13 C12 H12 120.0 . . ?
C12 C13 H13 119.9 . . ?
C14 C13 C12 120.15(10) . . ?
C14 C13 H13 119.9 . . ?
C9 C14 H14 119.8 . . ?
C13 C14 C9 120.46(9) . . ?
C13 C14 H14 119.8 . . ?
C16 C15 C1 119.48(9) . . ?
C16 C15 C20 118.80(9) . . ?
C20 C15 C1 121.64(9) . . ?
C15 C16 H16 119.6 . . ?
C17 C16 C15 120.74(10) . . ?
C17 C16 H16 119.6 . . ?
C16 C17 H17 120.0 . . ?
C18 C17 C16 120.06(10) . . ?
C18 C17 H17 120.0 . . ?
C17 C18 H18 120.1 . . ?
C17 C18 C19 119.79(10) . . ?
C19 C18 H18 120.1 . . ?
C18 C19 H19 120.0 . . ?
C18 C19 C20 120.07(10) . . ?
C20 C19 H19 120.0 . . ?
C15 C20 H20 119.7 . . ?
C19 C20 C15 120.53(10) . . ?
C19 C20 H20 119.7 . . ?

loop_
_geom_bond_atom_site_label_1
_geom_bond_atom_site_label_2
_geom_bond_distance
_geom_bond_site_symmetry_2
_geom_bond_publ_flag
N1 C1 1.4549(12) . ?
N1 C2 1.3827(13) . ?
N1 H1 0.855(15) . ?
N2 C7 1.4119(13) . ?
N2 C8 1.4644(13) . ?
N2 H2 0.893(15) . ?
C1 H1A 1.0000 . ?
C1 C8 1.5585(14) . ?
C1 C15 1.5164(14) . ?
C2 C3 1.3976(14) . ?
C2 C7 1.4096(14) . ?
C3 H3 0.9500 . ?
C3 C4 1.3891(15) . ?
C4 H4 0.9500 . ?
C4 C5 1.3912(15) . ?
C5 H5 0.9500 . ?
C5 C6 1.3919(14) . ?
C6 H6 0.9500 . ?
C6 C7 1.3899(14) . ?
C8 H8 1.0000 . ?
C8 C9 1.5100(13) . ?
C9 C10 1.3942(14) . ?
C9 C14 1.3978(14) . ?
C10 H10 0.9500 . ?
C10 C11 1.3898(14) . ?
C11 H11 0.9500 . ?
C11 C12 1.3869(15) . ?
C12 H12 0.9500 . ?
C12 C13 1.3894(15) . ?
C13 H13 0.9500 . ?
C13 C14 1.3885(14) . ?
C14 H14 0.9500 . ?
C15 C16 1.3934(14) . ?
C15 C20 1.3951(14) . ?
C16 H16 0.9500 . ?
C16 C17 1.3894(15) . ?
C17 H17 0.9500 . ?
C17 C18 1.3864(16) . ?
C18 H18 0.9500 . ?
C18 C19 1.3903(16) . ?
C19 H19 0.9500 . ?
C19 C20 1.3909(15) . ?
C20 H20 0.9500 . ?

loop_
_geom_torsion_atom_site_label_1
_geom_torsion_atom_site_label_2
_geom_torsion_atom_site_label_3
_geom_torsion_atom_site_label_4
_geom_torsion
_geom_torsion_site_symmetry_1
_geom_torsion_site_symmetry_2
_geom_torsion_site_symmetry_3
_geom_torsion_site_symmetry_4
_geom_torsion_publ_flag
N1 C1 C8 N2 -53.64(10) . . . . ?
N1 C1 C8 C9 -177.04(8) . . . . ?
N1 C1 C15 C16 -145.76(9) . . . . ?
N1 C1 C15 C20 37.44(13) . . . . ?
N1 C2 C3 C4 -176.46(9) . . . . ?
N1 C2 C7 N2 -2.08(14) . . . . ?
N1 C2 C7 C6 176.34(9) . . . . ?
N2 C8 C9 C10 144.49(9) . . . . ?
N2 C8 C9 C14 -37.18(13) . . . . ?
C1 N1 C2 C3 -176.13(9) . . . . ?
C1 N1 C2 C7 5.36(15) . . . . ?
C1 C8 C9 C10 -94.05(11) . . . . ?
C1 C8 C9 C14 84.28(11) . . . . ?
C1 C15 C16 C17 -175.94(9) . . . . ?
C1 C15 C20 C19 175.89(9) . . . . ?
C2 N1 C1 C8 23.24(12) . . . . ?
C2 N1 C1 C15 -101.63(11) . . . . ?
C2 C3 C4 C5 -0.11(15) . . . . ?
C3 C2 C7 N2 179.37(8) . . . . ?
C3 C2 C7 C6 -2.21(14) . . . . ?
C3 C4 C5 C6 -1.74(15) . . . . ?
C4 C5 C6 C7 1.58(15) . . . . ?
C5 C6 C7 N2 178.73(9) . . . . ?
C5 C6 C7 C2 0.40(15) . . . . ?
C7 N2 C8 C1 60.66(10) . . . . ?
C7 N2 C8 C9 -174.64(8) . . . . ?
C7 C2 C3 C4 2.07(14) . . . . ?
C8 N2 C7 C2 -32.62(12) . . . . ?
C8 N2 C7 C6 149.01(10) . . . . ?
C8 C1 C15 C16 91.62(11) . . . . ?
C8 C1 C15 C20 -85.17(11) . . . . ?
C8 C9 C10 C11 177.47(9) . . . . ?
C8 C9 C14 C13 -177.33(9) . . . . ?
C9 C10 C11 C12 -0.17(15) . . . . ?
C10 C9 C14 C13 1.01(15) . . . . ?
C10 C11 C12 C13 1.17(16) . . . . ?
C11 C12 C13 C14 -1.07(16) . . . . ?
C12 C13 C14 C9 -0.03(15) . . . . ?
C14 C9 C10 C11 -0.91(15) . . . . ?
C15 C1 C8 N2 71.87(10) . . . . ?
C15 C1 C8 C9 -51.53(11) . . . . ?
C15 C16 C17 C18 -0.19(16) . . . . ?
C16 C15 C20 C19 -0.93(15) . . . . ?
C16 C17 C18 C19 -0.61(16) . . . . ?
C17 C18 C19 C20 0.63(16) . . . . ?
C18 C19 C20 C15 0.15(15) . . . . ?
C20 C15 C16 C17 0.95(15) . . . . ?

loop_
_exptl_oxdiff_crystal_face_indexfrac_h
_exptl_oxdiff_crystal_face_indexfrac_k
_exptl_oxdiff_crystal_face_indexfrac_l
_exptl_oxdiff_crystal_face_x
_exptl_oxdiff_crystal_face_y
_exptl_oxdiff_crystal_face_z
-7.4588 -1.0981 -1.2917 -0.6683 0.2370 -0.7051
-2.4638 -0.6642 13.5826 -0.7260 0.2558 0.6383
-0.4334 0.2266 -13.5693 0.4478 -0.1572 -0.8802
6.7092 1.8704 -4.8490 0.9509 -0.1249 0.2833
-1.0356 3.2156 5.7952 0.3087 0.8721 0.3798
3.7268 -3.1030 0.9785 -0.3211 -0.9099 0.2624
-1.7839 -2.1720 -9.8971 -0.1874 -0.5267 -0.8291
-4.6174 0.5295 -9.7588 0.0887 0.2551 -0.9628
2.6092 1.6537 10.5493 0.1320 0.3697 0.9197
4.5990 -0.4918 9.8117 -0.0851 -0.2448 0.9658
2.3430 -1.5344 -12.4393 0.2928 -0.7079 -0.6428
-7.5407 1.0978 -0.7337 -0.3046 0.7316 -0.6099
-6.2753 1.6937 7.6707 -0.3830 0.9230 0.0366
7.5078 -1.3748 -2.2606 0.3500 -0.8419 0.4107
7.5447 -1.1050 0.6631 0.3058 -0.7347 0.6055
-6.0128 -0.7658 -6.9892 -0.3258 0.1138 -0.9386
-1.7484 -1.7884 12.0160 -0.8243 -0.0648 0.5624
-6.2788 -2.1277 -1.0401 -0.7764 -0.0624 -0.6271
-5.7163 -1.4043 -6.4287 -0.4360 -0.0357 -0.8992
2.5383 2.7161 -8.4725 0.9283 0.2760 -0.2490
